data_4106424
loop_
_publ_author_name
'Badr El Aroussi'
'Soumaila Zebret'
'C\'eline Besnard'
'Philippe Perrottet'
'Josef Hamacek'

_publ_contact_author_address
;
Departement of Inorganic Analytical Chemistry
University of Geneva
30 quai E. Ansermet
Geneva 4
CH-1211
SWITZERLAND
;
_publ_contact_author_email Josef.Hamacek@unige.ch
_publ_contact_author_name 'Dr Josef Hamacek'
_publ_section_title
;
 Rational Design of a Ternary Supramolecular System: Self-Assembly of
 Pentanuclear Lanthanide Helicates
;
_journal_name_full 'Journal of the American Chemical Society'
_journal_page_first 10764
_journal_page_last 10767
_journal_paper_doi 10.1021/ja204474v
_journal_volume 133
_journal_year 2011
_chemical_formula_moiety 'C105 H114 Lu2 N18 O12, 6(Cl O4), C5 O, 5.54(C2 H3 N) '
_chemical_formula_sum 'C121.08 H130.62 Cl6 Lu2 N23.54 O37'
_chemical_formula_weight 3069.94
_space_group_IT_number 60
_symmetry_cell_setting orthorhombic
_symmetry_space_group_name_Hall '-P 2n 2ab'
_symmetry_space_group_name_H-M 'P b c n'
_atom_sites_solution_hydrogens geom
_atom_sites_solution_primary direct
_cell_angle_alpha 90
_cell_angle_beta 90
_cell_angle_gamma 90
_cell_formula_units_Z 4
_cell_length_a 22.88(2)
_cell_length_b 24.28(2)
_cell_length_c 25.540(10)
_cell_measurement_reflns_used 0
_cell_measurement_temperature 220
_cell_measurement_theta_max 0
_cell_measurement_theta_min 0
_cell_volume 14188(18)
_computing_cell_refinement 'XDS (Kabsch, 1993)'
_computing_data_collection 'IPDS (Stoe & Cie, 1996)'
_computing_data_reduction 'XDS (Kabsch, 1993)'
_computing_molecular_graphics 'CAMERON (Watkin et al., 1996)'
_computing_publication_material 'CRYSTALS (Betteridge et al., 2003)'
_computing_structure_refinement 'CRYSTALS (Betteridge et al., 2003)'
_computing_structure_solution 'Superflip (Palatinus & Chapuis, 2007)'
_diffrn_ambient_temperature 220
_diffrn_measured_fraction_theta_full 0.994
_diffrn_measured_fraction_theta_max 0.994
_diffrn_measurement_device 'Stoe IPDS'
_diffrn_measurement_device_type Area
_diffrn_measurement_method \w
_diffrn_radiation_monochromator graphite
_diffrn_radiation_type 'Mo K\a'
_diffrn_radiation_wavelength 0.71073
_diffrn_reflns_av_R_equivalents 0.059
_diffrn_reflns_limit_h_max 30
_diffrn_reflns_limit_h_min -30
_diffrn_reflns_limit_k_max 32
_diffrn_reflns_limit_k_min -32
_diffrn_reflns_limit_l_max 29
_diffrn_reflns_limit_l_min -34
_diffrn_reflns_number 119882
_diffrn_reflns_theta_full 28.282
_diffrn_reflns_theta_max 28.282
_diffrn_reflns_theta_min 4.857
_diffrn_standards_number 0
_exptl_absorpt_coefficient_mu 1.579
_exptl_absorpt_correction_T_max 0.85
_exptl_absorpt_correction_T_min 0.52
_exptl_absorpt_correction_type multi-scan
_exptl_absorpt_process_details 'XDS (Kabsch, 1993)'
_exptl_crystal_colour white
_exptl_crystal_density_diffrn 1.437
_exptl_crystal_description parallelepiped
_exptl_crystal_F_000 6246.760
_exptl_crystal_size_max 0.500
_exptl_crystal_size_mid 0.200
_exptl_crystal_size_min 0.100
_refine_diff_density_max 1.28
_refine_diff_density_min -1.18
_refine_ls_extinction_method none
_refine_ls_goodness_of_fit_ref 0.9870
_refine_ls_hydrogen_treatment none
_refine_ls_matrix_type full
_refine_ls_number_parameters 1040
_refine_ls_number_reflns 17514
_refine_ls_number_restraints 338
_refine_ls_R_factor_all 0.0645
_refine_ls_R_factor_gt 0.0438
_refine_ls_shift/su_max 0.0205982
_refine_ls_shift/su_mean 0.8272135
_refine_ls_structure_factor_coef Fsqd
_refine_ls_weighting_details
;
 Method= Modified Sheldrick 
 w=1/[\s^2^(F^2^) + ( 0.05P)^2^ +38.82P] 
 ,where P=(max(Fo^2^,0) + 2Fc^2^)/3 
;
_refine_ls_weighting_scheme calc
_refine_ls_wR_factor_all 0.1186
_refine_ls_wR_factor_gt 0.1065
_refine_ls_wR_factor_ref 0.1186
_reflns_limit_h_max 30
_reflns_limit_h_min 0
_reflns_limit_k_max 32
_reflns_limit_k_min 0
_reflns_limit_l_max 34
_reflns_limit_l_min 0
_reflns_number_gt 13048
_reflns_number_total 17514
_reflns_threshold_expression I>2.0\s(I)
_oxford_diffrn_Wilson_B_factor 0.00
_oxford_diffrn_Wilson_scale 0.00
_oxford_refine_ls_r_factor_ref 0.0645
_oxford_refine_ls_scale 1.219(3)
_oxford_reflns_number_all 17514
_oxford_reflns_threshold_expression_ref I>-10.0\s(I)
_cod_data_source_file ja204474v_si_002.cif
_cod_data_source_block 1
_cod_original_cell_volume 14192(18)
_cod_original_sg_symbol_H-M 'P b c n '
_cod_original_formula_sum 'C121.08 H130.62 Cl6 Lu2 N23.54 O37 '
_cod_database_code 4106424

loop_
_symmetry_equiv_pos_as_xyz
x,y,z
-x,-y,-z
-x+1/2,y+1/2,z
x+1/2,-y+1/2,-z
x,-y,z+1/2
-x,y,-z+1/2
-x+1/2,-y+1/2,z+1/2
x+1/2,y+1/2,-z+1/2

loop_
_atom_site_label
_atom_site_type_symbol
_atom_site_fract_x
_atom_site_fract_y
_atom_site_fract_z
_atom_site_U_iso_or_equiv
_atom_site_occupancy
_atom_site_adp_type
_atom_site_refinement_flags_posn
_atom_site_refinement_flags_adp
_atom_site_refinement_flags_occupancy
_atom_site_disorder_group
N1 N 0.18103(15) 0.48351(13) 0.03989(14) 0.0288 1.0000 Uani . . . .
O2 O 0.11600(12) 0.39970(11) 0.06389(12) 0.0324 1.0000 Uani . . . .
O3 O 0.28843(13) 0.45295(12) 0.03814(14) 0.0396 1.0000 Uani . . . .
C4 C 0.08971(17) 0.44417(17) 0.05854(16) 0.0306 1.0000 Uani . . . .
C5 C 0.12313(18) 0.49190(17) 0.03700(17) 0.0320 1.0000 Uani . . . .
C6 C 0.0997(2) 0.53857(19) 0.0136(2) 0.0459 1.0000 Uani . . . .
C7 C 0.1377(2) 0.5750(2) -0.0096(2) 0.0537 1.0000 Uani . . . .
C8 C 0.1973(2) 0.5666(2) -0.0067(2) 0.0463 1.0000 Uani . . . .
C9 C 0.21807(19) 0.52105(17) 0.02047(17) 0.0342 1.0000 Uani . . . .
C10 C 0.28038(19) 0.50301(18) 0.03017(18) 0.0369 1.0000 Uani . . . .
N11 N 0.32554(19) 0.53730(18) 0.0318(2) 0.0601 1.0000 Uani D U . .
C12 C 0.3233(3) 0.5972(2) 0.0325(4) 0.0827 1.0000 Uani D . . .
C13 C 0.3078(6) 0.6191(4) 0.0832(6) 0.1447 1.0000 Uani . . . .
N16 N 0.03366(15) 0.45048(16) 0.07156(15) 0.0365 1.0000 Uani . . . .
C17 C -0.00432(18) 0.4091(2) 0.09092(17) 0.0360 1.0000 Uani . . . .
C18 C -0.0518(2) 0.4246(3) 0.1220(2) 0.0512 1.0000 Uani . . . .
C19 C -0.0902(2) 0.3848(3) 0.1406(2) 0.0654 1.0000 Uani . . . .
C20 C -0.0825(2) 0.3305(3) 0.12966(19) 0.0531 1.0000 Uani . . . .
C21 C -0.0352(2) 0.3149(2) 0.0987(2) 0.0476 1.0000 Uani . . . .
C22 C 0.00358(19) 0.35358(19) 0.07907(19) 0.0393 1.0000 Uani . . . .
C23 C -0.1253(3) 0.2865(3) 0.1494(2) 0.0743 1.0000 Uani . . . .
N101 N 0.29592(15) 0.37028(14) 0.12175(14) 0.0313 1.0000 Uani . . . .
O103 O 0.29294(13) 0.33602(13) 0.02741(12) 0.0367 1.0000 Uani . . . .
O102 O 0.20684(13) 0.43343(12) 0.13678(12) 0.0346 1.0000 Uani . . . .
C104 C 0.23468(19) 0.42124(17) 0.17682(17) 0.0339 1.0000 Uani . . . .
C105 C 0.2922(2) 0.3919(2) 0.16971(19) 0.0398 1.0000 Uani . . . .
C106 C 0.3374(3) 0.3886(3) 0.2056(2) 0.0660 1.0000 Uani . . . .
C107 C 0.3881(3) 0.3633(3) 0.1903(3) 0.0818 1.0000 Uani . . . .
C108 C 0.3916(3) 0.3388(3) 0.1410(3) 0.0685 1.0000 Uani . . . .
C109 C 0.34346(19) 0.34201(18) 0.10761(19) 0.0372 1.0000 Uani . . . .
C110 C 0.33506(18) 0.31794(17) 0.05345(19) 0.0358 1.0000 Uani . . . .
N111 N 0.36733(18) 0.2777(2) 0.0344(2) 0.0529 1.0000 Uani . . . .
C112 C 0.3510(3) 0.2563(3) -0.0175(2) 0.0623 1.0000 Uani . . . .
C113 C 0.3015(3) 0.2162(3) -0.0136(3) 0.0677 1.0000 Uani . . . .
C114 C 0.4124(3) 0.2440(3) 0.0634(3) 0.0642 1.0000 Uani . . . .
C115 C 0.4721(3) 0.2608(4) 0.0490(3) 0.0893 1.0000 Uani . . . .
N116 N 0.21562(17) 0.43192(16) 0.22496(15) 0.0398 1.0000 Uani . . . .
C117 C 0.1608(2) 0.4585(2) 0.23378(17) 0.0394 1.0000 Uani . . . .
C118 C 0.1569(2) 0.5010(2) 0.26974(19) 0.0450 1.0000 Uani . . . .
C119 C 0.1048(2) 0.5290(2) 0.2765(2) 0.0467 1.0000 Uani . . . .
C120 C 0.0555(2) 0.5151(2) 0.24725(19) 0.0438 1.0000 Uani . . . .
C121 C 0.0597(2) 0.4703(3) 0.2134(2) 0.0550 1.0000 Uani . . . .
C122 C 0.1115(2) 0.4420(2) 0.2068(2) 0.0515 1.0000 Uani . . . .
C123 C 0.000000(11) 0.5488(3) 0.250000(11) 0.0534 1.0000 Uani S T . .
N201 N 0.17287(14) 0.31144(14) 0.01007(14) 0.0290 1.0000 Uani . . . .
O202 O 0.18635(13) 0.31884(12) 0.10969(11) 0.0340 1.0000 Uani . . . .
O203 O 0.20701(14) 0.40066(12) -0.03319(12) 0.0360 1.0000 Uani . . . .
C204 C 0.15199(18) 0.28233(16) 0.09541(17) 0.0315 1.0000 Uani . . . .
C205 C 0.14519(18) 0.27232(16) 0.03742(17) 0.0304 1.0000 Uani . . . .
C206 C 0.1164(2) 0.22945(18) 0.0130(2) 0.0389 1.0000 Uani . . . .
C207 C 0.1176(2) 0.22711(19) -0.0408(2) 0.0430 1.0000 Uani . . . .
C208 C 0.1462(2) 0.2675(2) -0.06938(18) 0.0400 1.0000 Uani . . . .
C209 C 0.17404(18) 0.30963(17) -0.04237(16) 0.0314 1.0000 Uani . . . .
C210 C 0.20457(18) 0.35999(19) -0.06382(16) 0.0337 1.0000 Uani . . . .
N211 N 0.22810(17) 0.36285(17) -0.11079(15) 0.0394 1.0000 Uani . . . .
C212 C 0.2366(2) 0.3169(2) -0.1477(2) 0.0506 1.0000 Uani . . . .
C213 C 0.1947(3) 0.3193(3) -0.1937(2) 0.0709 1.0000 Uani . . . .
C214 C 0.2544(3) 0.4159(3) -0.1264(2) 0.0597 1.0000 Uani . . . .
C215 C 0.3157(3) 0.4230(4) -0.1064(3) 0.0919 1.0000 Uani . . . .
N216 N 0.12165(17) 0.25221(15) 0.12887(15) 0.0390 1.0000 Uani . . . .
C217 C 0.1244(2) 0.26066(18) 0.1844(2) 0.0445 1.0000 Uani . . . .
C220 C 0.1252(2) 0.2793(2) 0.2918(2) 0.0672 1.0000 Uani . . . .
C221 C 0.0747(5) 0.2910(4) 0.2616(5) 0.0630 0.505(9) Uani . U P 5
C222 C 0.0723(5) 0.2815(4) 0.2091(5) 0.0615 0.505(9) Uani . U P 5
Lu1 Lu 0.217504(7) 0.389983(6) 0.056503(6) 0.0261 1.0000 Uani . . . .
C242 C 0.0774(5) 0.2419(4) 0.2138(5) 0.0558 0.495(9) Uani . U P 6
C241 C 0.0758(5) 0.2494(4) 0.2676(5) 0.0614 0.495(9) Uani . U P 6
C218 C 0.1743(7) 0.2596(3) 0.2106(7) 0.0373 0.505(9) Uani . U P 5
C248 C 0.1732(7) 0.2795(4) 0.2103(8) 0.0381 0.495(9) Uani . U P 6
C249 C 0.1726(8) 0.2879(4) 0.2637(8) 0.0342 0.495(9) Uani . U P 6
C219 C 0.1747(7) 0.2694(3) 0.2640(8) 0.0358 0.505(9) Uani . U P 5
N633 N 0.3040(4) 0.1987(5) 0.1431(5) 0.1438 1.0000 Uani . . . 90
C634 C 0.3225(4) 0.1546(6) 0.1498(4) 0.1040 1.0000 Uani . . . .
C635 C 0.3440(5) 0.1009(5) 0.1567(4) 0.1171 1.0000 Uani . . . .
Cl810 Cl 0.70758(8) 0.38018(8) 0.13960(6) 0.0688 1.0000 Uani D U . .
O8140 O 0.6539(8) 0.3629(8) 0.1585(7) 0.1262 0.404(7) Uani D U P 40
O8141 O 0.6967(6) 0.3271(5) 0.1631(5) 0.1280 0.596(7) Uani D U P 41
O8110 O 0.7339(9) 0.3441(11) 0.1065(10) 0.1681 0.404(7) Uani D U P 40
O8111 O 0.7662(7) 0.3730(7) 0.1183(7) 0.1713 0.596(7) Uani D U P 41
O8130 O 0.6943(11) 0.4198(10) 0.0962(9) 0.1386 0.404(7) Uani D U P 40
O8131 O 0.6746(7) 0.3927(6) 0.0971(6) 0.1378 0.596(7) Uani D U P 41
O8120 O 0.7442(8) 0.4037(7) 0.1730(6) 0.0982 0.404(7) Uani D U P 40
O8121 O 0.7123(5) 0.4246(5) 0.1763(4) 0.0942 0.596(7) Uani D U P 41
Cl820 Cl -0.00641(8) 0.13844(7) 0.10086(10) 0.0863 1.0000 Uani D U . .
O8220 O -0.0602(6) 0.1646(5) 0.0889(8) 0.1496 0.578(7) Uani D U P 50
O8210 O 0.0245(6) 0.1819(6) 0.1132(7) 0.1570 0.578(7) Uani D U P 50
O8240 O -0.0103(6) 0.0943(5) 0.1319(6) 0.1286 0.578(7) Uani D U P 50
O8230 O 0.0162(7) 0.1216(6) 0.0430(6) 0.1563 0.578(7) Uani D U P 50
O8212 O -0.0410(8) 0.1708(7) 0.1427(10) 0.1607 0.422(7) Uani D U P 52
O8222 O -0.0148(8) 0.0860(7) 0.0863(10) 0.1432 0.422(7) Uani D U P 52
O8232 O -0.0403(10) 0.1539(10) 0.0558(9) 0.1577 0.422(7) Uani D U P 52
O8242 O 0.0549(6) 0.1514(6) 0.1053(7) 0.1121 0.422(7) Uani D U P 52
Cl800 Cl -0.03214(7) 0.60211(6) 0.08749(6) 0.0565 1.0000 Uani D U . .
O8040 O 0.0048(7) 0.5624(8) 0.1140(7) 0.1050 0.357(7) Uani D U P 60
O8041 O 0.0222(4) 0.6140(5) 0.1090(5) 0.1239 0.643(7) Uani D U P 61
O8030 O -0.0015(11) 0.6376(11) 0.0522(7) 0.1243 0.357(7) Uani D U P 60
O8031 O -0.0396(6) 0.6274(6) 0.0399(4) 0.1224 0.643(7) Uani D U P 61
O8010 O -0.0881(8) 0.5706(7) 0.0760(12) 0.1760 0.357(7) Uani D U P 60
O8011 O -0.0385(4) 0.5494(4) 0.0677(6) 0.1653 0.643(7) Uani D U P 61
O8020 O -0.0540(9) 0.6349(11) 0.1280(10) 0.0889 0.357(7) Uani D U P 60
O8021 O -0.0791(5) 0.6202(6) 0.1189(5) 0.0913 0.643(7) Uani D U P 61
C902 C 0.5467(2) 0.2072(3) 0.2748(3) 0.0859 1.0000 Uani D U . 70
C903 C 0.4912(2) 0.2422(3) 0.2619(2) 0.0851 0.5000 Uani D U . 70
C906 C 0.5427(3) 0.2684(3) 0.1898(3) 0.0970 1.0000 Uani D U . .
O909 O 0.5091(4) 0.2880(3) 0.2312(3) 0.0833 0.5000 Uani D U . 70
C601 C 0.1507(10) 0.0803(14) 0.2376(8) 0.2686 1.0000 Uani . U . 80
C600 C 0.0954(9) 0.1016(10) 0.2431(7) 0.2777 1.0000 Uani . U . 80
N602 N 0.1927(8) 0.0623(11) 0.2343(7) 0.2821 1.0000 Uani . U . 80
C611 C 0.5395(10) 0.4314(12) 0.1163(14) 0.2418 0.77(3) Uani D U P 82
C610 C 0.5504(10) 0.4681(8) 0.1556(13) 0.2823 0.77(3) Uani D U P 82
N612 N 0.5276(10) 0.3905(10) 0.0915(15) 0.2796 0.77(3) Uani D U P 82
H81 H 0.2226 0.5909 -0.0228 0.0557 1.0000 Uiso R . . .
H71 H 0.1230 0.6055 -0.0268 0.0642 1.0000 Uiso R . . .
H61 H 0.0593 0.5447 0.0134 0.0549 1.0000 Uiso R . . .
H221 H 0.0348 0.3425 0.0587 0.0471 1.0000 Uiso R . . .
H181 H -0.0580 0.4618 0.1302 0.0621 1.0000 Uiso R . . .
H211 H -0.0281 0.2779 0.0917 0.0572 1.0000 Uiso R . . .
H191 H -0.1221 0.3955 0.1607 0.0791 1.0000 Uiso R . . .
H231 H -0.1640 0.2987 0.1393 0.0888 1.0000 Uiso R . . .
H232 H -0.1167 0.2521 0.1330 0.0891 1.0000 Uiso R . . .
H2141 H 0.2538 0.4175 -0.1641 0.0716 1.0000 Uiso R . . .
H2142 H 0.2301 0.4456 -0.1127 0.0719 1.0000 Uiso R . . .
H2122 H 0.2774 0.3194 -0.1613 0.0605 1.0000 Uiso R . . .
H2121 H 0.2310 0.2818 -0.1295 0.0608 1.0000 Uiso R . . .
H2131 H 0.2013 0.2872 -0.2143 0.1069 1.0000 Uiso R . . .
H2132 H 0.2021 0.3520 -0.2137 0.1070 1.0000 Uiso R . . .
H2133 H 0.1556 0.3198 -0.1808 0.1067 1.0000 Uiso R . . .
H2081 H 0.1465 0.2662 -0.1059 0.0480 1.0000 Uiso R . . .
H2071 H 0.0994 0.1984 -0.0580 0.0520 1.0000 Uiso R . . .
H2061 H 0.0958 0.2036 0.0323 0.0472 1.0000 Uiso R . . .
H1071 H 0.4193 0.3624 0.2133 0.0969 1.0000 Uiso R . . .
H1081 H 0.4260 0.3210 0.1309 0.0817 1.0000 Uiso R . . .
H1121 H 0.3848 0.2377 -0.0316 0.0746 1.0000 Uiso R . . .
H1122 H 0.3406 0.2870 -0.0396 0.0746 1.0000 Uiso R . . .
H1133 H 0.2932 0.2002 -0.0473 0.1010 1.0000 Uiso R . . .
H1132 H 0.3125 0.1877 0.0106 0.1008 1.0000 Uiso R . . .
H1131 H 0.2673 0.2356 -0.0006 0.1007 1.0000 Uiso R . . .
H1061 H 0.3334 0.4032 0.2388 0.0777 1.0000 Uiso R . . .
H1181 H 0.1896 0.5106 0.2893 0.0540 1.0000 Uiso R . . .
H1191 H 0.1025 0.5571 0.3009 0.0561 1.0000 Uiso R . . .
H1211 H 0.0268 0.4587 0.1953 0.0662 1.0000 Uiso R . . .
H1221 H 0.1131 0.4123 0.1843 0.0623 1.0000 Uiso R . . .
H2421 H 0.0471 0.2234 0.1970 0.0569 0.495(9) Uiso R . P 6
H2221 H 0.0378 0.2871 0.1903 0.0879 0.505(9) Uiso R . P 5
H2211 H 0.0420 0.3053 0.2784 0.0899 0.505(9) Uiso R . P 5
H2411 H 0.0461 0.2337 0.2876 0.0619 0.495(9) Uiso R . P 6
H1411 H 0.3549 0.0967 0.1924 0.1760 1.0000 Uiso R . . 90
H1412 H 0.3769 0.0949 0.1349 0.1760 1.0000 Uiso R . . 90
H1413 H 0.3143 0.0748 0.1484 0.1758 1.0000 Uiso R . . 90
H1141 H 0.4061 0.2485 0.1017 0.0771 1.0000 Uiso R . . .
H1142 H 0.4089 0.2048 0.0528 0.0768 1.0000 Uiso R . . .
H161 H 0.0205 0.4829 0.0716 0.0441 1.0000 Uiso R . . .
H2161 H 0.0948 0.2308 0.1176 0.0471 1.0000 Uiso R . . .
H1161 H 0.2384 0.4268 0.2509 0.0468 1.0000 Uiso R . . .
C55 C 0.4126(6) 0.4946(7) -0.0014(6) 0.1261 0.724(16) Uani D U P 15
C15 C 0.4224(14) 0.5409(16) -0.0070(15) 0.1161 0.276(16) Uani D U P 14
C54 C 0.3845(5) 0.5131(7) 0.0486(6) 0.0883 0.724(16) Uani D U P 15
C14 C 0.3844(10) 0.5137(16) 0.0330(16) 0.0798 0.276(16) Uani D U P 14
H1231 H 0.0020 0.5717 0.2807 0.0641 1.0000 Uiso R . . .
H1151 H 0.4995 0.2445 0.0731 0.1339 1.0000 Uiso R . . .
H1152 H 0.4728 0.3005 0.0516 0.1338 1.0000 Uiso R . . .
H1153 H 0.4802 0.2493 0.0136 0.1342 1.0000 Uiso R . . .
H2181 H 0.2094 0.2537 0.1932 0.0452 0.505(9) Uiso R . P 5
H2481 H 0.2069 0.2883 0.1915 0.0449 0.495(9) Uiso R . P 6
H2491 H 0.2060 0.3011 0.2802 0.0401 0.495(9) Uiso R . P 6
H2191 H 0.2105 0.2703 0.2815 0.0432 0.505(9) Uiso R . P 5
H2151 H 0.3305 0.4576 -0.1176 0.1101 1.0000 Uiso R . . .
H2152 H 0.3396 0.3943 -0.1200 0.1101 1.0000 Uiso R . . .
H2153 H 0.3158 0.4214 -0.0693 0.1101 1.0000 Uiso R . . .
H551 H 0.4496 0.4790 0.0067 0.1475 0.724(16) Uiso R . P 15
H552 H 0.4178 0.5255 -0.0237 0.1475 0.724(16) Uiso R . P 15
H553 H 0.3891 0.4679 -0.0185 0.1475 0.724(16) Uiso R . P 15
H151 H 0.4475 0.5700 0.0036 0.1364 0.276(16) Uiso R . P 14
H152 H 0.3935 0.5549 -0.0302 0.1364 0.276(16) Uiso R . P 14
H153 H 0.4446 0.5133 -0.0243 0.1364 0.276(16) Uiso R . P 14
H131 H 0.3067 0.6582 0.0820 0.1784 1.0000 Uiso R . . .
H132 H 0.3367 0.6075 0.1075 0.1784 1.0000 Uiso R . . .
H133 H 0.2707 0.6055 0.0937 0.1784 1.0000 Uiso R . . .
H541 H 0.4073 0.5401 0.0661 0.1048 0.724(16) Uiso R . P 15
H542 H 0.3786 0.4825 0.0713 0.1048 0.724(16) Uiso R . P 15
H141 H 0.4014 0.5192 0.0666 0.0946 0.276(16) Uiso R . P 14
H142 H 0.3830 0.4754 0.0256 0.0946 0.276(16) Uiso R . P 14
H6001 H 0.0953 0.1389 0.2322 0.3350 1.0000 Uiso R . . 80
H6002 H 0.0834 0.0995 0.2787 0.3350 1.0000 Uiso R . . 80
H6003 H 0.0691 0.0810 0.2220 0.3350 1.0000 Uiso R . . 80
H6101 H 0.5603 0.5027 0.1407 0.3351 0.77(3) Uiso R . P 82
H6102 H 0.5820 0.4553 0.1765 0.3351 0.77(3) Uiso R . P 82
H6103 H 0.5166 0.4720 0.1769 0.3351 0.77(3) Uiso R . P 82
H121 H 0.3606 0.6111 0.0230 0.0987 1.0000 Uiso R . . .
H122 H 0.2950 0.6091 0.0077 0.0987 1.0000 Uiso R . . .

loop_
_atom_site_aniso_label
_atom_site_aniso_U_11
_atom_site_aniso_U_22
_atom_site_aniso_U_33
_atom_site_aniso_U_23
_atom_site_aniso_U_13
_atom_site_aniso_U_12
N1 0.0307(16) 0.0265(16) 0.0294(17) -0.0006(13) 0.0003(14) -0.0025(13)
O2 0.0296(14) 0.0296(14) 0.0378(16) 0.0025(12) 0.0014(12) -0.0010(11)
O3 0.0286(14) 0.0296(14) 0.061(2) 0.0002(14) 0.0048(14) -0.0051(12)
C4 0.0301(18) 0.0317(19) 0.0299(19) -0.0035(17) -0.0020(16) -0.0018(15)
C5 0.033(2) 0.0270(19) 0.036(2) -0.0028(17) -0.0062(17) -0.0006(16)
C6 0.042(2) 0.034(2) 0.062(3) 0.001(2) -0.017(2) 0.0038(19)
C7 0.058(3) 0.034(2) 0.069(4) 0.015(2) -0.019(3) -0.003(2)
C8 0.054(3) 0.035(2) 0.050(3) 0.014(2) -0.011(2) -0.012(2)
C9 0.038(2) 0.0277(18) 0.037(2) 0.0016(16) -0.0011(19) -0.0075(17)
C10 0.035(2) 0.035(2) 0.041(2) 0.0040(18) 0.0021(19) -0.0091(18)
N11 0.039(2) 0.043(2) 0.099(4) 0.010(2) -0.005(2) -0.0186(18)
C12 0.064(4) 0.041(3) 0.143(8) 0.006(4) -0.029(5) -0.022(3)
C13 0.170(11) 0.066(5) 0.197(13) -0.028(7) 0.102(10) -0.020(6)
N16 0.0287(17) 0.0352(18) 0.046(2) -0.0054(16) 0.0002(15) 0.0036(15)
C17 0.0265(19) 0.052(3) 0.029(2) -0.0052(19) 0.0001(16) -0.0029(18)
C18 0.035(2) 0.068(3) 0.050(3) -0.023(3) 0.007(2) -0.006(2)
C19 0.041(3) 0.111(5) 0.044(3) -0.026(3) 0.015(2) -0.025(3)
C20 0.042(3) 0.089(4) 0.028(2) 0.003(3) -0.005(2) -0.023(3)
C21 0.039(2) 0.058(3) 0.047(3) 0.009(2) -0.006(2) -0.013(2)
C22 0.029(2) 0.044(2) 0.044(3) 0.001(2) 0.0017(19) -0.0021(19)
C23 0.055(3) 0.128(6) 0.040(3) 0.020(3) -0.003(3) -0.045(4)
N101 0.0308(17) 0.0281(16) 0.0351(18) -0.0031(14) -0.0013(14) 0.0011(13)
O103 0.0358(16) 0.0390(16) 0.0353(16) -0.0053(13) 0.0024(13) 0.0066(13)
O102 0.0361(15) 0.0373(15) 0.0303(15) -0.0059(12) -0.0008(12) 0.0057(12)
C104 0.037(2) 0.033(2) 0.032(2) -0.0055(17) -0.0019(17) -0.0012(17)
C105 0.040(2) 0.043(2) 0.037(2) -0.002(2) -0.0034(19) 0.0044(19)
C106 0.064(4) 0.086(4) 0.048(3) -0.019(3) -0.022(3) 0.023(3)
C107 0.062(4) 0.115(6) 0.068(4) -0.028(4) -0.032(3) 0.034(4)
C108 0.047(3) 0.089(5) 0.069(4) -0.022(4) -0.019(3) 0.031(3)
C109 0.031(2) 0.032(2) 0.048(3) -0.0031(19) -0.0037(19) 0.0053(17)
C110 0.0284(19) 0.033(2) 0.046(2) -0.0022(19) 0.0021(18) 0.0015(16)
N111 0.037(2) 0.060(3) 0.062(3) -0.021(2) -0.003(2) 0.015(2)
C112 0.053(3) 0.079(4) 0.056(3) -0.029(3) 0.001(3) 0.026(3)
C113 0.072(4) 0.051(3) 0.080(5) -0.023(3) -0.010(3) 0.011(3)
C114 0.051(3) 0.055(3) 0.086(5) -0.004(3) -0.004(3) 0.013(3)
C115 0.051(4) 0.122(7) 0.095(6) -0.019(5) -0.001(4) 0.027(4)
N116 0.043(2) 0.046(2) 0.0295(18) -0.0060(16) -0.0016(16) 0.0012(18)
C117 0.042(2) 0.048(3) 0.029(2) -0.0069(19) 0.0050(18) -0.007(2)
C118 0.048(3) 0.050(3) 0.036(2) -0.012(2) -0.001(2) -0.007(2)
C119 0.050(3) 0.045(3) 0.044(3) -0.013(2) 0.003(2) -0.004(2)
C120 0.043(2) 0.051(3) 0.037(2) -0.003(2) 0.011(2) -0.004(2)
C121 0.036(2) 0.084(4) 0.045(3) -0.023(3) 0.004(2) -0.009(3)
C122 0.044(3) 0.067(3) 0.043(3) -0.026(3) 0.007(2) -0.008(2)
C123 0.047(4) 0.056(4) 0.057(5) 0.0000 0.013(4) 0.0000
N201 0.0265(15) 0.0273(16) 0.0331(18) -0.0018(14) -0.0007(14) 0.0015(13)
O202 0.0430(16) 0.0307(14) 0.0282(14) 0.0039(12) -0.0028(13) -0.0069(13)
O203 0.0462(18) 0.0322(15) 0.0296(15) 0.0018(12) 0.0002(13) -0.0014(13)
C204 0.034(2) 0.0237(17) 0.036(2) -0.0010(16) 0.0022(18) 0.0017(16)
C205 0.0309(19) 0.0268(18) 0.034(2) -0.0019(16) -0.0009(17) 0.0012(16)
C206 0.038(2) 0.029(2) 0.050(3) -0.0037(19) -0.001(2) -0.0053(17)
C207 0.045(3) 0.035(2) 0.049(3) -0.011(2) -0.011(2) -0.0044(19)
C208 0.043(2) 0.045(2) 0.033(2) -0.0090(18) -0.0049(19) 0.000(2)
C209 0.0294(19) 0.034(2) 0.031(2) -0.0022(16) -0.0013(16) 0.0068(16)
C210 0.031(2) 0.041(2) 0.029(2) 0.0012(17) -0.0018(16) 0.0081(17)
N211 0.042(2) 0.046(2) 0.0300(18) 0.0008(16) 0.0038(16) 0.0049(17)
C212 0.051(3) 0.064(3) 0.036(3) -0.012(2) 0.005(2) 0.010(3)
C213 0.081(4) 0.094(5) 0.038(3) -0.012(3) -0.005(3) 0.009(4)
C214 0.079(4) 0.060(3) 0.040(3) 0.013(3) 0.017(3) 0.000(3)
C215 0.078(5) 0.113(6) 0.085(5) 0.017(5) 0.014(4) -0.034(5)
N216 0.045(2) 0.0353(19) 0.037(2) -0.0019(16) 0.0073(17) -0.0113(16)
C217 0.046(3) 0.048(3) 0.040(3) -0.004(2) 0.010(2) -0.006(2)
C220 0.046(3) 0.113(5) 0.042(3) -0.018(3) 0.005(2) 0.019(3)
C221 0.043(6) 0.098(8) 0.047(6) -0.002(7) 0.009(5) 0.014(7)
C222 0.042(6) 0.093(8) 0.049(6) -0.012(7) -0.008(5) 0.012(7)
Lu1 0.02651(8) 0.02392(8) 0.02794(8) -0.00049(6) 0.00077(7) -0.00076(6)
C242 0.048(6) 0.073(7) 0.046(6) -0.014(6) 0.015(5) -0.019(6)
C241 0.052(7) 0.086(8) 0.046(6) 0.002(7) 0.020(5) -0.004(7)
C218 0.045(5) 0.029(6) 0.037(4) 0.016(7) 0.008(4) 0.022(6)
C248 0.046(5) 0.027(6) 0.041(4) 0.016(7) 0.005(4) 0.002(6)
C249 0.049(5) 0.016(6) 0.038(4) 0.011(6) -0.003(4) 0.003(6)
C219 0.045(4) 0.023(6) 0.040(4) 0.014(7) -0.003(4) 0.020(6)
N633 0.099(7) 0.161(10) 0.171(10) 0.021(9) 0.001(7) -0.021(7)
C634 0.072(5) 0.153(10) 0.087(6) 0.016(7) -0.012(5) -0.022(6)
C635 0.116(8) 0.136(9) 0.099(7) 0.022(6) -0.020(6) 0.011(7)
Cl810 0.0694(9) 0.0903(11) 0.0467(7) -0.0091(7) -0.0019(7) 0.0078(8)
O8140 0.112(5) 0.143(7) 0.124(7) 0.032(6) -0.003(6) -0.058(6)
O8141 0.126(6) 0.131(6) 0.127(7) 0.032(6) -0.011(6) -0.053(6)
O8110 0.114(9) 0.198(16) 0.192(13) -0.101(10) 0.073(11) -0.006(9)
O8111 0.114(8) 0.204(16) 0.196(13) -0.087(10) 0.076(11) -0.008(9)
O8130 0.160(9) 0.152(10) 0.103(6) 0.046(6) -0.052(7) -0.025(8)
O8131 0.158(8) 0.153(9) 0.102(5) 0.034(6) -0.063(5) -0.026(7)
O8120 0.127(10) 0.105(8) 0.063(5) -0.023(5) -0.028(6) 0.003(6)
O8121 0.127(9) 0.094(6) 0.061(4) -0.017(4) -0.023(6) 0.016(5)
Cl820 0.0681(10) 0.0483(8) 0.1426(18) 0.0069(10) -0.0014(11) -0.0131(7)
O8220 0.112(5) 0.114(5) 0.223(8) -0.053(6) -0.022(6) 0.047(4)
O8210 0.113(7) 0.108(6) 0.249(11) -0.067(7) 0.026(7) -0.052(5)
O8240 0.120(5) 0.089(6) 0.177(10) 0.043(5) 0.017(7) -0.034(6)
O8230 0.166(9) 0.155(8) 0.148(5) -0.035(7) -0.022(6) 0.056(7)
O8212 0.121(7) 0.121(6) 0.239(10) -0.076(6) 0.027(6) -0.018(5)
O8222 0.120(7) 0.083(5) 0.227(10) -0.068(7) -0.021(7) 0.020(5)
O8232 0.159(9) 0.160(8) 0.154(5) -0.029(7) -0.040(5) 0.056(7)
O8242 0.082(4) 0.082(6) 0.172(10) 0.027(6) 0.017(7) -0.048(6)
Cl800 0.0689(8) 0.0482(7) 0.0525(7) -0.0039(6) -0.0009(6) 0.0137(6)
O8040 0.080(6) 0.114(7) 0.121(8) -0.016(7) -0.037(6) 0.057(6)
O8041 0.087(4) 0.147(7) 0.138(7) -0.039(7) -0.043(5) 0.028(5)
O8030 0.156(13) 0.150(9) 0.067(6) 0.038(6) 0.011(6) -0.024(9)
O8031 0.155(12) 0.158(8) 0.054(4) 0.029(5) -0.005(6) -0.016(8)
O8010 0.087(5) 0.080(6) 0.361(17) -0.070(8) -0.005(9) -0.004(5)
O8011 0.079(5) 0.060(4) 0.357(17) -0.077(7) 0.010(8) 0.010(4)
O8020 0.098(10) 0.092(9) 0.076(6) -0.013(5) 0.018(8) 0.043(9)
O8021 0.091(8) 0.098(9) 0.084(6) 0.001(5) 0.019(6) 0.042(7)
C902 0.069(4) 0.102(4) 0.087(4) 0.012(3) -0.011(3) 0.006(3)
C903 0.068(4) 0.101(4) 0.086(4) 0.0016(19) -0.005(3) -0.0020(19)
C906 0.080(4) 0.127(5) 0.084(4) 0.006(4) 0.014(4) 0.012(4)
O909 0.066(4) 0.091(5) 0.093(6) 0.012(4) -0.007(4) 0.002(4)
C601 0.164(13) 0.49(2) 0.155(9) 0.042(11) -0.049(12) 0.078(16)
C600 0.178(14) 0.49(2) 0.169(11) 0.049(13) -0.028(12) 0.068(16)
N602 0.181(13) 0.49(2) 0.173(10) 0.035(12) -0.048(12) 0.069(16)
C611 0.127(16) 0.17(2) 0.43(4) -0.05(2) -0.057(19) -0.013(16)
C610 0.20(2) 0.105(13) 0.54(5) -0.117(19) -0.17(2) 0.072(13)
N612 0.165(19) 0.20(2) 0.48(4) -0.03(2) -0.04(2) -0.023(15)
C55 0.095(7) 0.113(7) 0.170(9) -0.004(8) -0.001(7) -0.015(6)
C15 0.086(8) 0.101(9) 0.161(10) -0.004(9) 0.002(8) -0.016(8)
C54 0.051(4) 0.070(4) 0.144(7) -0.013(5) 0.013(5) -0.024(4)
C14 0.044(6) 0.064(6) 0.131(8) -0.002(7) 0.007(6) -0.017(6)

loop_
_atom_type_symbol
_atom_type_scat_dispersion_real
_atom_type_scat_dispersion_imag
_atom_type_scat_Cromer_Mann_a1
_atom_type_scat_Cromer_Mann_b1
_atom_type_scat_Cromer_Mann_a2
_atom_type_scat_Cromer_Mann_b2
_atom_type_scat_Cromer_Mann_a3
_atom_type_scat_Cromer_Mann_b3
_atom_type_scat_Cromer_Mann_a4
_atom_type_scat_Cromer_Mann_b4
_atom_type_scat_Cromer_Mann_c
_atom_type_scat_source
C 0.0033 0.0016 2.3100 20.8439 1.0200 10.2075 1.5886 0.5687 0.8650 51.6512 0.2156 'International Tables Vol C 4.2.6.8 and 6.1.1.4'
N 0.0061 0.0033 12.2126 0.0057 3.1322 9.8933 2.0125 28.9975 1.1663 0.5826 -11.5290 'International Tables Vol C 4.2.6.8 and 6.1.1.4'
O 0.0106 0.0060 3.0485 13.2771 2.2868 5.7011 1.5463 0.3239 0.8670 32.9089 0.2508 'International Tables Vol C 4.2.6.8 and 6.1.1.4'
Lu -0.4720 5.8584 28.9476 1.9018 15.2208 9.9852 15.1000 0.2610 3.7160 84.3298 7.9763 'International Tables Vol C 4.2.6.8 and 6.1.1.4'
Cl 0.1484 0.1585 11.4604 0.0104 7.1964 1.1662 6.2556 18.5194 1.6455 47.7784 -9.5574 'International Tables Vol C 4.2.6.8 and 6.1.1.4'
H 0.0000 0.0000 0.4930 10.5109 0.3229 26.1257 0.1402 3.1424 0.0408 57.7998 0.0030 'International Tables Vol C 4.2.6.8 and 6.1.1.4'

loop_
_geom_angle_atom_site_label_1
_geom_angle_site_symmetry_1
_geom_angle_atom_site_label_2
_geom_angle_atom_site_label_3
_geom_angle_site_symmetry_3
_geom_angle
_geom_angle_publ_flag
C5 . N1 C9 . 120.0(4) yes
C5 . N1 Lu1 . 119.0(3) yes
C9 . N1 Lu1 . 118.5(3) yes
C4 . O2 Lu1 . 123.9(3) yes
C10 . O3 Lu1 . 125.7(3) yes
O2 . C4 C5 . 117.8(4) yes
O2 . C4 N16 . 122.5(4) yes
C5 . C4 N16 . 119.7(4) yes
C4 . C5 N1 . 111.6(4) yes
C4 . C5 C6 . 126.5(4) yes
N1 . C5 C6 . 121.9(4) yes
C5 . C6 C7 . 117.9(5) yes
C5 . C6 H61 . 120.9 no
C7 . C6 H61 . 121.2 no
C6 . C7 C8 . 120.3(5) yes
C6 . C7 H71 . 119.5 no
C8 . C7 H71 . 120.2 no
C7 . C8 C9 . 118.9(4) yes
C7 . C8 H81 . 119.9 no
C9 . C8 H81 . 121.2 no
C8 . C9 N1 . 120.7(4) yes
C8 . C9 C10 . 129.4(4) yes
N1 . C9 C10 . 109.8(4) yes
C9 . C10 O3 . 116.7(4) yes
C9 . C10 N11 . 123.9(4) yes
O3 . C10 N11 . 119.4(4) yes
C10 . N11 C12 . 126.8(5) yes
C10 . N11 C14 . 118.1(17) yes
C12 . N11 C14 . 115.1(17) yes
N11 . C12 C13 . 112.8(8) yes
N11 . C12 H121 . 108.6 no
C13 . C12 H121 . 108.6 no
N11 . C12 H122 . 108.6 no
C13 . C12 H122 . 108.6 no
H121 . C12 H122 . 109.5 no
C12 . C13 H131 . 110.3 no
C12 . C13 H132 . 107.9 no
H131 . C13 H132 . 109.5 no
C12 . C13 H133 . 110.2 no
H131 . C13 H133 . 109.5 no
H132 . C13 H133 . 109.5 no
C4 . N16 C17 . 126.6(4) yes
C4 . N16 H161 . 116.9 no
C17 . N16 H161 . 116.2 no
N16 . C17 C18 . 119.0(4) yes
N16 . C17 C22 . 122.0(4) yes
C18 . C17 C22 . 118.9(4) yes
C17 . C18 C19 . 120.0(5) yes
C17 . C18 H181 . 120.1 no
C19 . C18 H181 . 119.9 no
C18 . C19 C20 . 121.5(5) yes
C18 . C19 H191 . 119.3 no
C20 . C19 H191 . 119.2 no
C19 . C20 C21 . 118.7(5) yes
C19 . C20 C23 . 121.7(6) yes
C21 . C20 C23 . 119.6(6) yes
C20 . C21 C22 . 121.3(5) yes
C20 . C21 H211 . 120.4 no
C22 . C21 H211 . 118.2 no
C17 . C22 C21 . 119.6(5) yes
C17 . C22 H221 . 120.2 no
C21 . C22 H221 . 120.2 no
C20 . C23 C220 6_555 114.0(5) yes
C20 . C23 H231 . 106.4 no
C220 6_555 C23 H231 . 107.5 no
C20 . C23 H232 . 109.5 no
C220 6_555 C23 H232 . 109.4 no
H231 . C23 H232 . 110.0 no
C105 . N101 C109 . 120.1(4) yes
C105 . N101 Lu1 . 119.4(3) yes
C109 . N101 Lu1 . 120.2(3) yes
C110 . O103 Lu1 . 127.5(3) yes
C104 . O102 Lu1 . 124.5(3) yes
O102 . C104 C105 . 117.5(4) yes
O102 . C104 N116 . 123.2(4) yes
C105 . C104 N116 . 119.3(4) yes
C104 . C105 N101 . 110.6(4) yes
C104 . C105 C106 . 126.9(5) yes
N101 . C105 C106 . 122.5(4) yes
C105 . C106 C107 . 118.0(5) yes
C105 . C106 H1061 . 120.8 no
C107 . C106 H1061 . 121.1 no
C106 . C107 C108 . 119.8(5) yes
C106 . C107 H1071 . 118.8 no
C108 . C107 H1071 . 121.4 no
C107 . C108 C109 . 118.9(5) yes
C107 . C108 H1081 . 119.7 no
C109 . C108 H1081 . 121.4 no
C108 . C109 N101 . 120.4(5) yes
C108 . C109 C110 . 129.6(4) yes
N101 . C109 C110 . 110.0(4) yes
C109 . C110 O103 . 116.6(4) yes
C109 . C110 N111 . 123.6(4) yes
O103 . C110 N111 . 119.7(4) yes
C110 . N111 C112 . 116.9(4) yes
C110 . N111 C114 . 127.0(5) yes
C112 . N111 C114 . 115.1(4) yes
N111 . C112 C113 . 111.2(5) yes
N111 . C112 H1121 . 107.3 no
C113 . C112 H1121 . 109.0 no
N111 . C112 H1122 . 108.5 no
C113 . C112 H1122 . 110.8 no
H1121 . C112 H1122 . 110.0 no
C112 . C113 H1133 . 110.6 no
C112 . C113 H1132 . 108.3 no
H1133 . C113 H1132 . 109.6 no
C112 . C113 H1131 . 108.4 no
H1133 . C113 H1131 . 110.0 no
H1132 . C113 H1131 . 109.9 no
N111 . C114 C115 . 111.1(6) yes
N111 . C114 H1141 . 109.0 no
C115 . C114 H1141 . 110.4 no
N111 . C114 H1142 . 109.3 no
C115 . C114 H1142 . 105.7 no
H1141 . C114 H1142 . 111.3 no
C114 . C115 H1151 . 109.4 no
C114 . C115 H1152 . 105.9 no
H1151 . C115 H1152 . 110.9 no
C114 . C115 H1153 . 109.5 no
H1151 . C115 H1153 . 110.6 no
H1152 . C115 H1153 . 110.4 no
C104 . N116 C117 . 121.5(4) yes
C104 . N116 H1161 . 119.2 no
C117 . N116 H1161 . 118.8 no
N116 . C117 C118 . 119.9(4) yes
N116 . C117 C122 . 120.5(4) yes
C118 . C117 C122 . 119.6(5) yes
C117 . C118 C119 . 120.3(5) yes
C117 . C118 H1181 . 119.4 no
C119 . C118 H1181 . 120.3 no
C118 . C119 C120 . 120.8(5) yes
C118 . C119 H1191 . 119.6 no
C120 . C119 H1191 . 119.5 no
C119 . C120 C121 . 117.7(5) yes
C119 . C120 C123 . 121.6(4) yes
C121 . C120 C123 . 120.6(5) yes
C120 . C121 C122 . 121.6(5) yes
C120 . C121 H1211 . 119.4 no
C122 . C121 H1211 . 118.9 no
C117 . C122 C121 . 119.7(5) yes
C117 . C122 H1221 . 120.3 no
C121 . C122 H1221 . 120.0 no
C120 . C123 C120 6_555 114.5(6) yes
C120 . C123 H1231 6_555 108.3 no
C120 6_555 C123 H1231 6_555 108.0 no
C120 . C123 H1231 . 108.0 no
C120 6_555 C123 H1231 . 108.3 no
H1231 6_555 C123 H1231 . 109.5 no
C205 . N201 C209 . 120.5(4) yes
C205 . N201 Lu1 . 119.6(3) yes
C209 . N201 Lu1 . 119.8(3) yes
C204 . O202 Lu1 . 123.9(3) yes
C210 . O203 Lu1 . 122.0(3) yes
O202 . C204 C205 . 118.0(4) yes
O202 . C204 N216 . 122.6(4) yes
C205 . C204 N216 . 119.4(4) yes
C204 . C205 N201 . 110.4(3) yes
C204 . C205 C206 . 127.9(4) yes
N201 . C205 C206 . 121.7(4) yes
C205 . C206 C207 . 118.2(4) yes
C205 . C206 H2061 . 120.9 no
C207 . C206 H2061 . 120.9 no
C206 . C207 C208 . 120.4(4) yes
C206 . C207 H2071 . 119.7 no
C208 . C207 H2071 . 119.9 no
C207 . C208 C209 . 118.5(4) yes
C207 . C208 H2081 . 120.2 no
C209 . C208 H2081 . 121.3 no
C208 . C209 N201 . 120.8(4) yes
C208 . C209 C210 . 128.9(4) yes
N201 . C209 C210 . 110.2(4) yes
C209 . C210 O203 . 115.4(4) yes
C209 . C210 N211 . 124.2(4) yes
O203 . C210 N211 . 120.4(4) yes
C210 . N211 C212 . 126.7(4) yes
C210 . N211 C214 . 117.3(4) yes
C212 . N211 C214 . 115.7(4) yes
N211 . C212 C213 . 112.4(5) yes
N211 . C212 H2122 . 107.3 no
C213 . C212 H2122 . 108.8 no
N211 . C212 H2121 . 109.7 no
C213 . C212 H2121 . 108.7 no
H2122 . C212 H2121 . 110.0 no
C212 . C213 H2131 . 107.1 no
C212 . C213 H2132 . 109.4 no
H2131 . C213 H2132 . 110.9 no
C212 . C213 H2133 . 109.0 no
H2131 . C213 H2133 . 110.4 no
H2132 . C213 H2133 . 110.0 no
N211 . C214 C215 . 112.8(5) yes
N211 . C214 H2141 . 107.5 no
C215 . C214 H2141 . 110.3 no
N211 . C214 H2142 . 108.4 no
C215 . C214 H2142 . 108.9 no
H2141 . C214 H2142 . 108.8 no
C214 . C215 H2151 . 109.4 no
C214 . C215 H2152 . 109.2 no
H2151 . C215 H2152 . 109.5 no
C214 . C215 H2153 . 109.8 no
H2151 . C215 H2153 . 109.5 no
H2152 . C215 H2153 . 109.5 no
C204 . N216 C217 . 122.5(4) yes
C204 . N216 H2161 . 119.8 no
C217 . N216 H2161 . 116.8 no
N216 . C217 C222 . 116.4(6) yes
N216 . C217 C218 . 122.3(9) yes
C222 . C217 C218 . 120.1(10) yes
C23 6_555 C220 C221 . 121.2(6) yes
C23 6_555 C220 C219 . 122.5(9) yes
C221 . C220 C219 . 115.6(10) yes
C220 . C221 C222 . 122.3(10) yes
C220 . C221 H2211 . 118.6 no
C222 . C221 H2211 . 119.0 no
C217 . C222 C221 . 117.1(10) yes
C217 . C222 H2221 . 121.9 no
C221 . C222 H2221 . 121.0 no
N101 . Lu1 N201 . 118.07(11) yes
N101 . Lu1 N1 . 122.48(11) yes
N201 . Lu1 N1 . 119.40(12) yes
N101 . Lu1 O2 . 132.74(12) yes
N201 . Lu1 O2 . 72.90(12) yes
N1 . Lu1 O2 . 65.41(12) yes
N101 . Lu1 O102 . 64.69(12) yes
N201 . Lu1 O102 . 137.15(11) yes
N1 . Lu1 O102 . 72.32(11) yes
O2 . Lu1 O102 . 77.21(11) yes
N101 . Lu1 O203 . 139.11(12) yes
N201 . Lu1 O203 . 64.43(12) yes
N1 . Lu1 O203 . 71.99(12) yes
O2 . Lu1 O203 . 88.03(12) yes
O102 . Lu1 O203 . 144.31(11) yes
N101 . Lu1 O202 . 71.70(12) yes
N201 . Lu1 O202 . 64.97(12) yes
N1 . Lu1 O202 . 133.46(12) yes
O2 . Lu1 O202 . 73.85(10) yes
O102 . Lu1 O202 . 77.75(11) yes
N101 . Lu1 O103 . 64.22(12) yes
N201 . Lu1 O103 . 73.38(11) yes
N1 . Lu1 O103 . 136.78(11) yes
O2 . Lu1 O103 . 146.19(11) yes
O102 . Lu1 O103 . 128.78(11) yes
N101 . Lu1 O3 . 75.75(13) yes
N201 . Lu1 O3 . 135.62(12) yes
N1 . Lu1 O3 . 65.55(12) yes
O2 . Lu1 O3 . 130.95(11) yes
O102 . Lu1 O3 . 87.23(13) yes
O203 . Lu1 O202 . 129.25(10) yes
O203 . Lu1 O103 . 79.72(11) yes
O202 . Lu1 O103 . 89.75(12) yes
O203 . Lu1 O3 . 78.19(12) yes
O202 . Lu1 O3 . 147.41(11) yes
O103 . Lu1 O3 . 77.31(13) yes
C217 . C242 C241 . 120.8(11) yes
C217 . C242 H2421 . 119.1 no
C241 . C242 H2421 . 120.0 no
C220 . C241 C242 . 117.2(10) yes
C220 . C241 H2411 . 122.0 no
C242 . C241 H2411 . 120.7 no
C217 . C218 C219 . 120.0(14) yes
C217 . C218 H2181 . 120.5 no
C219 . C218 H2181 . 119.4 no
C217 . C248 C249 . 121.0(15) yes
C217 . C248 H2481 . 120.0 no
C249 . C248 H2481 . 119.0 no
C248 . C249 C220 . 121.6(16) yes
C248 . C249 H2491 . 119.3 no
C220 . C249 H2491 . 119.1 no
C218 . C219 C220 . 122.6(15) yes
C218 . C219 H2191 . 118.7 no
C220 . C219 H2191 . 118.7 no
N633 . C634 C635 . 178.5(12) yes
C634 . C635 H1411 . 108.3 no
C634 . C635 H1412 . 110.2 no
H1411 . C635 H1412 . 109.9 no
C634 . C635 H1413 . 109.8 no
H1411 . C635 H1413 . 109.1 no
H1412 . C635 H1413 . 109.4 no
O8140 . Cl810 O8110 . 114.5(12) yes
O8140 . Cl810 O8130 . 105.8(12) yes
O8110 . Cl810 O8130 . 92.5(16) yes
O8140 . Cl810 O8120 . 117.9(11) yes
O8110 . Cl810 O8120 . 113.5(12) yes
O8130 . Cl810 O8120 . 109.1(11) yes
O8220 . Cl820 O8210 . 99.2(9) yes
O8220 . Cl820 O8240 . 115.5(9) yes
O8210 . Cl820 O8240 . 122.7(10) yes
O8220 . Cl820 O8230 . 101.1(9) yes
O8210 . Cl820 O8230 . 104.5(9) yes
O8240 . Cl820 O8230 . 111.2(9) yes
O8040 . Cl800 O8030 . 114.2(12) yes
O8040 . Cl800 O8010 . 104.3(11) yes
O8030 . Cl800 O8010 . 126.4(14) yes
O8040 . Cl800 O8020 . 103.9(13) yes
O8030 . Cl800 O8020 . 107.4(15) yes
O8010 . Cl800 O8020 . 97.4(12) yes
C902 6_655 C903 C902 . 106.6(5) yes
C902 6_655 C903 C906 6_655 114.8(5) yes
C902 . C903 C906 6_655 116.9(5) yes
C902 6_655 C903 O909 6_655 129.8(7) yes
C902 . C903 O909 6_655 120.5(7) yes
C906 6_655 C903 O909 6_655 58.7(4) yes
C902 6_655 C903 O909 . 104.9(5) yes
C902 . C903 O909 . 107.9(5) yes
C906 6_655 C903 O909 . 104.8(5) yes
C903 . O909 C906 . 108.1(5) yes
C906 . O909 C903 6_655 77.5(5) yes
C903 . O909 O909 6_655 51.6(3) yes
C906 . O909 O909 6_655 156.4(8) yes
C903 6_655 O909 O909 6_655 81.6(5) yes
C600 . C601 N602 . 177(4) yes
C601 . C600 H6001 . 109.2 no
C601 . C600 H6002 . 110.2 no
H6001 . C600 H6002 . 109.5 no
C601 . C600 H6003 . 109.0 no
H6001 . C600 H6003 . 109.5 no
H6002 . C600 H6003 . 109.5 no
C610 . C611 N612 . 164(4) yes
C611 . C610 H6101 . 109.0 no
C611 . C610 H6102 . 109.7 no
H6101 . C610 H6102 . 109.5 no
C611 . C610 H6103 . 109.7 no
H6101 . C610 H6103 . 109.5 no
H6102 . C610 H6103 . 109.5 no
C54 . C55 H551 . 108.5 no
C54 . C55 H552 . 109.2 no
H551 . C55 H552 . 109.5 no
C54 . C55 H553 . 110.7 no
H551 . C55 H553 . 109.5 no
H552 . C55 H553 . 109.5 no
C14 . C15 H151 . 119.0 no
C14 . C15 H152 . 100.4 no
H151 . C15 H152 . 109.5 no
C14 . C15 H153 . 108.4 no
H151 . C15 H153 . 109.5 no
H152 . C15 H153 . 109.5 no
N11 . C54 C55 . 104.7(10) yes
N11 . C54 H541 . 110.6 no
C55 . C54 H541 . 111.6 no
N11 . C54 H542 . 110.2 no
C55 . C54 H542 . 110.2 no
H541 . C54 H542 . 109.5 no
C15 . C14 N11 . 110.3(19) yes
C15 . C14 H141 . 108.4 no
N11 . C14 H141 . 109.9 no
C15 . C14 H142 . 108.5 no
N11 . C14 H142 . 110.3 no
H141 . C14 H142 . 109.5 no

loop_
_geom_bond_atom_site_label_1
_geom_bond_atom_site_label_2
_geom_bond_site_symmetry_2
_geom_bond_distance
_geom_bond_publ_flag
N1 C5 . 1.343(5) yes
N1 C9 . 1.340(5) yes
N1 Lu1 . 2.456(4) yes
O2 C4 . 1.244(5) yes
O2 Lu1 . 2.342(3) yes
O3 C10 . 1.246(5) yes
O3 Lu1 . 2.279(3) yes
C4 C5 . 1.494(6) yes
C4 N16 . 1.334(5) yes
C5 C6 . 1.388(6) yes
C6 C7 . 1.375(7) yes
C6 H61 . 0.937 no
C7 C8 . 1.382(8) yes
C7 H71 . 0.923 no
C8 C9 . 1.389(6) yes
C8 H81 . 0.924 no
C9 C10 . 1.512(6) yes
C10 N11 . 1.328(6) yes
N11 C12 . 1.455(7) yes
N11 C14 . 1.465(19) yes
C12 C13 . 1.444(14) yes
C12 H121 . 0.950 no
C12 H122 . 0.950 no
C13 H131 . 0.950 no
C13 H132 . 0.950 no
C13 H133 . 0.950 no
N16 C17 . 1.417(6) yes
N16 H161 . 0.842 no
C17 C18 . 1.397(6) yes
C17 C22 . 1.395(7) yes
C18 C19 . 1.390(8) yes
C18 H181 . 0.937 no
C19 C20 . 1.358(9) yes
C19 H191 . 0.930 no
C20 C21 . 1.394(8) yes
C20 C23 . 1.534(8) yes
C21 C22 . 1.385(6) yes
C21 H211 . 0.932 no
C22 H221 . 0.924 no
C23 C220 6_555 1.514(8) yes
C23 H231 . 0.968 no
C23 H232 . 0.954 no
N101 C105 . 1.335(6) yes
N101 C109 . 1.336(5) yes
N101 Lu1 . 2.495(4) yes
O103 C110 . 1.251(5) yes
O103 Lu1 . 2.291(3) yes
O102 C104 . 1.241(5) yes
O102 Lu1 . 2.319(3) yes
C104 C105 . 1.508(6) yes
C104 N116 . 1.330(6) yes
C105 C106 . 1.384(7) yes
C106 C107 . 1.370(9) yes
C106 H1061 . 0.926 no
C107 C108 . 1.393(9) yes
C107 H1071 . 0.925 no
C108 C109 . 1.396(7) yes
C108 H1081 . 0.935 no
C109 C110 . 1.514(7) yes
C110 N111 . 1.318(6) yes
N111 C112 . 1.471(7) yes
N111 C114 . 1.512(7) yes
C112 C113 . 1.499(9) yes
C112 H1121 . 0.965 no
C112 H1122 . 0.964 no
C113 H1133 . 0.965 no
C113 H1132 . 0.962 no
C113 H1131 . 0.971 no
C114 C115 . 1.473(9) yes
C114 H1141 . 0.993 no
C114 H1142 . 0.993 no
C115 H1151 . 0.964 no
C115 H1152 . 0.966 no
C115 H1153 . 0.965 no
N116 C117 . 1.429(6) yes
N116 H1161 . 0.852 no
C117 C118 . 1.384(6) yes
C117 C122 . 1.382(7) yes
C118 C119 . 1.383(7) yes
C118 H1181 . 0.929 no
C119 C120 . 1.394(7) yes
C119 H1191 . 0.928 no
C120 C121 . 1.392(7) yes
C120 C123 . 1.513(7) yes
C121 C122 . 1.380(8) yes
C121 H1211 . 0.929 no
C122 H1221 . 0.923 no
C123 H1231 6_555 0.962 no
C123 H1231 . 0.962 no
N201 C205 . 1.338(5) yes
N201 C209 . 1.340(5) yes
N201 Lu1 . 2.467(4) yes
O202 C204 . 1.240(5) yes
O202 Lu1 . 2.310(3) yes
O203 C210 . 1.261(5) yes
O203 Lu1 . 2.318(3) yes
C204 C205 . 1.509(6) yes
C204 N216 . 1.322(5) yes
C205 C206 . 1.381(6) yes
C206 C207 . 1.377(7) yes
C206 H2061 . 0.927 no
C207 C208 . 1.387(7) yes
C207 H2071 . 0.923 no
C208 C209 . 1.388(6) yes
C208 H2081 . 0.933 no
C209 C210 . 1.511(6) yes
C210 N211 . 1.317(6) yes
N211 C212 . 1.475(6) yes
N211 C214 . 1.477(7) yes
C212 C213 . 1.517(8) yes
C212 H2122 . 0.997 no
C212 H2121 . 0.979 no
C213 H2131 . 0.953 no
C213 H2132 . 0.959 no
C213 H2133 . 0.954 no
C214 C215 . 1.503(10) yes
C214 H2141 . 0.963 no
C214 H2142 . 0.975 no
C215 H2151 . 0.950 no
C215 H2152 . 0.950 no
C215 H2153 . 0.950 no
N216 C217 . 1.435(6) yes
N216 H2161 . 0.855 no
C217 C222 . 1.441(13) yes
C217 C218 . 1.322(18) yes
C220 C221 . 1.418(13) yes
C220 C219 . 1.357(19) yes
C221 C222 . 1.362(17) yes
C221 H2211 . 0.931 no
C222 H2221 . 0.933 no
C242 C241 . 1.388(17) yes
C242 H2421 . 0.930 no
C241 H2411 . 0.930 no
C218 C219 . 1.39(3) yes
C218 H2181 . 0.929 no
C248 C249 . 1.38(3) yes
C248 H2481 . 0.931 no
C249 H2491 . 0.931 no
C219 H2191 . 0.932 no
N633 C634 . 1.164(14) yes
C634 C635 . 1.406(15) yes
C635 H1411 . 0.950 no
C635 H1412 . 0.947 no
C635 H1413 . 0.954 no
Cl810 O8140 . 1.385(16) yes
Cl810 O8110 . 1.359(17) yes
Cl810 O8130 . 1.499(18) yes
Cl810 O8120 . 1.325(14) yes
Cl820 O8220 . 1.418(13) yes
Cl820 O8210 . 1.308(11) yes
Cl820 O8240 . 1.336(11) yes
Cl820 O8230 . 1.618(16) yes
Cl800 O8040 . 1.449(14) yes
Cl800 O8030 . 1.431(18) yes
Cl800 O8010 . 1.521(18) yes
Cl800 O8020 . 1.40(2) yes
C902 C903 6_655 1.532(6) yes
C902 C903 . 1.562(6) yes
C903 C906 6_655 1.588(6) yes
C903 O909 6_655 1.126(6) yes
C903 O909 . 1.422(6) yes
C906 O909 . 1.391(6) yes
O909 O909 6_655 1.047(13) yes
C601 C600 . 1.37(2) yes
C601 N602 . 1.06(2) yes
C600 H6001 . 0.950 no
C600 H6002 . 0.950 no
C600 H6003 . 0.950 no
C611 C610 . 1.36(3) yes
C611 N612 . 1.21(3) yes
C610 H6101 . 0.950 no
C610 H6102 . 0.950 no
C610 H6103 . 0.950 no
C55 C54 . 1.499(15) yes
C55 H551 . 0.950 no
C55 H552 . 0.950 no
C55 H553 . 0.950 no
C15 C14 . 1.50(2) yes
C15 H151 . 0.950 no
C15 H152 . 0.950 no
C15 H153 . 0.950 no
C54 H541 . 0.950 no
C54 H542 . 0.950 no
C14 H141 . 0.950 no
C14 H142 . 0.950 no

loop_
_geom_hbond_atom_site_label_D
_geom_hbond_atom_site_label_H
_geom_hbond_atom_site_label_A
_geom_hbond_site_symmetry_A
_geom_hbond_angle_DHA
_geom_hbond_distance_DH
_geom_hbond_distance_HA
_geom_hbond_distance_DA
_geom_hbond_publ_flag
C23 H231 O8111 1_455 151 0.97 2.47 3.347(13) yes
C212 H2121 C208 . 121 0.98 2.50 3.118(13) yes
C206 H2061 O8242 . 162 0.93 2.44 3.338(13) yes
C113 H1133 O8110 4_455 153 0.96 2.30 3.188(13) yes
C106 H1061 O8121 6_655 159 0.93 2.46 3.341(13) yes
C242 H2421 O8210 . 140 0.93 2.42 3.193(13) yes
C241 H2411 O8212 6_555 136 0.93 2.35 3.085(13) yes
C635 H1412 O8041 3_545 151 0.95 2.45 3.310(13) yes
C114 H1141 C108 . 122 0.99 2.44 3.074(13) yes
N16 H161 O8040 . 150 0.84 2.24 3.000(13) yes
N16 H161 O8011 . 161 0.84 2.11 2.916(13) yes
N216 H2161 O8210 . 163 0.86 2.00 2.832(13) yes
N216 H2161 O8242 . 154 0.86 2.16 2.949(13) yes
N116 H1161 O8120 6_655 153 0.85 2.06 2.847(13) yes
N116 H1161 O8121 6_655 170 0.85 2.18 3.018(13) yes
C15 H151 O8230 3_555 162 0.95 1.81 2.730(13) yes
C55 H142 O3 . 143 1.07 2.25 3.181(13) yes
C55 H142 C10 . 121 1.07 2.44 3.138(13) yes
C600 H6001 C242 . 169 0.95 2.58 3.514(13) yes
C610 H6101 O8240 3_555 135 0.95 2.51 3.256(13) yes
C12 H122 C8 . 126 0.95 2.49 3.140(13) yes
